data_7112784
loop_
_publ_author_name
'Suess, Daniel L. M.'
'Peters, Jonas C.'

_publ_section_title
;
 Ligand design for site-selective installation of Pd and Pt centers to
 generate homo- and heteropolymetallic motifs.
;
_journal_issue 35
_journal_name_full 'Chemical communications (Cambridge, England)'
_journal_page_first 6554
_journal_page_last 6556
_journal_paper_doi 10.1039/c003163a
_journal_volume 46
_journal_year 2010
_chemical_formula_sum 'C15.5 H16.5 Cl3.5 N4 O Pd0.5'
_chemical_formula_weight 452.10
_chemical_name_systematic
;
?
;
_space_group_IT_number 2
_symmetry_cell_setting triclinic
_symmetry_space_group_name_Hall '-P 1'
_symmetry_space_group_name_H-M 'P -1'
_atom_sites_solution_hydrogens geom
_atom_sites_solution_primary direct
_atom_sites_solution_secondary difmap
_audit_creation_method SHELXL-97
_cell_angle_alpha 84.743(2)
_cell_angle_beta 88.483(2)
_cell_angle_gamma 82.262(2)
_cell_formula_units_Z 4
_cell_length_a 7.3314(7)
_cell_length_b 13.8105(13)
_cell_length_c 18.3307(18)
_cell_measurement_reflns_used 9720
_cell_measurement_temperature 100(2)
_cell_measurement_theta_max 30.58
_cell_measurement_theta_min 2.57
_cell_volume 1831.2(3)
_computing_cell_refinement 'Bruker SAINT'
_computing_data_collection 'Bruker APEX2'
_computing_data_reduction 'Bruker SAINT'
_computing_molecular_graphics 'Bruker SHELXTL'
_computing_publication_material 'Bruker SHELXTL'
_computing_structure_refinement 'SHELXL-97 (Sheldrick, 2008)'
_computing_structure_solution 'SHELXS-97 (Sheldrick, 2008)'
_diffrn_ambient_temperature 100(2)
_diffrn_detector_area_resol_mean 8.3
_diffrn_measured_fraction_theta_full 0.997
_diffrn_measured_fraction_theta_max 0.997
_diffrn_measurement_device_type 'Bruker APEX-II CCD'
_diffrn_measurement_method '\f and \w scans'
_diffrn_radiation_monochromator graphite
_diffrn_radiation_source 'fine-focus sealed tube'
_diffrn_radiation_type MoK\a
_diffrn_radiation_wavelength 0.71073
_diffrn_reflns_av_R_equivalents 0.0404
_diffrn_reflns_av_sigmaI/netI 0.0312
_diffrn_reflns_limit_h_max 10
_diffrn_reflns_limit_h_min -10
_diffrn_reflns_limit_k_max 18
_diffrn_reflns_limit_k_min -18
_diffrn_reflns_limit_l_max 25
_diffrn_reflns_limit_l_min -25
_diffrn_reflns_number 47572
_diffrn_reflns_theta_full 29.13
_diffrn_reflns_theta_max 29.13
_diffrn_reflns_theta_min 1.12
_exptl_absorpt_coefficient_mu 1.060
_exptl_absorpt_correction_T_max 0.9489
_exptl_absorpt_correction_T_min 0.7557
_exptl_absorpt_correction_type multi-scan
_exptl_absorpt_process_details 'SADABS (Sheldrick, 2008)'
_exptl_crystal_colour red
_exptl_crystal_density_diffrn 1.640
_exptl_crystal_density_meas ?
_exptl_crystal_density_method 'not measured'
_exptl_crystal_description plate
_exptl_crystal_F_000 912
_exptl_crystal_size_max 0.28
_exptl_crystal_size_mid 0.20
_exptl_crystal_size_min 0.05
_refine_diff_density_max 1.382
_refine_diff_density_min -0.714
_refine_diff_density_rms 0.087
_refine_ls_extinction_method none
_refine_ls_goodness_of_fit_ref 1.040
_refine_ls_hydrogen_treatment mixed
_refine_ls_matrix_type full
_refine_ls_number_parameters 513
_refine_ls_number_reflns 9810
_refine_ls_number_restraints 394
_refine_ls_restrained_S_all 1.042
_refine_ls_R_factor_all 0.0413
_refine_ls_R_factor_gt 0.0341
_refine_ls_shift/su_max 0.001
_refine_ls_shift/su_mean 0.000
_refine_ls_structure_factor_coef Fsqd
_refine_ls_weighting_details 'calc w=1/[\s^2^(Fo^2^)+(0.0356P)^2^+2.6333P] where P=(Fo^2^+2Fc^2^)/3'
_refine_ls_weighting_scheme calc
_refine_ls_wR_factor_gt 0.0824
_refine_ls_wR_factor_ref 0.0872
_reflns_number_gt 8589
_reflns_number_total 9810
_reflns_threshold_expression >2sigma(I)
_cod_data_source_file c003163a.txt
_cod_data_source_block 11
_cod_depositor_comments
;
The following automatic conversions were performed:

'_exptl_crystal_density_meas' value 'not measured' was changed to '?'
- the value is perceived as not measured.

Automatic conversion script
Id: cif_fix_values 3008 2015-01-20 13:52:24Z robertas 
;
_cod_original_sg_symbol_H-M p-1
_cod_original_formula_sum 'C15.50 H16.50 Cl3.50 N4 O Pd0.50'
_cod_database_code 7112784

loop_
_symmetry_equiv_pos_as_xyz
'x, y, z'
'-x, -y, -z'

loop_
_atom_site_label
_atom_site_type_symbol
_atom_site_fract_x
_atom_site_fract_y
_atom_site_fract_z
_atom_site_U_iso_or_equiv
_atom_site_adp_type
_atom_site_occupancy
_atom_site_symmetry_multiplicity
_atom_site_calc_flag
_atom_site_refinement_flags
_atom_site_disorder_assembly
_atom_site_disorder_group
Pd1 Pd 0.71066(2) 0.209201(12) 0.206489(9) 0.01571(5) Uani 1 1 d U . .
N2 N 0.6340(3) 0.34429(14) 0.16479(10) 0.0187(4) Uani 1 1 d U . .
N61 N 0.8113(3) 0.33824(14) 0.41625(10) 0.0203(4) Uani 1 1 d U . .
N4 N 0.8790(3) 0.12652(13) 0.36336(10) 0.0184(4) Uani 1 1 d U . .
N52 N 0.7860(3) 0.05972(14) 0.22851(11) 0.0196(4) Uani 1 1 d U . .
N1 N 0.4713(3) 0.18621(14) 0.16439(10) 0.0186(4) Uani 1 1 d U . .
N3 N 0.9257(2) 0.27204(13) 0.24264(10) 0.0164(3) Uani 1 1 d U . .
C17 C 1.2092(3) 0.28642(17) 0.29986(12) 0.0189(4) Uani 1 1 d U . .
H17 H 1.3091 0.2563 0.3295 0.023 Uiso 1 1 calc R . .
C212 C 0.9248(3) 0.25662(16) 0.44194(12) 0.0194(4) Uani 1 1 d U . .
N51 N 0.8230(3) -0.09471(14) 0.27369(12) 0.0245(4) Uani 1 1 d U . .
C202 C 0.8077(3) -0.00056(16) 0.28962(13) 0.0207(4) Uani 1 1 d U . .
N62 N 1.0788(3) 0.27945(15) 0.46777(11) 0.0220(4) Uani 1 1 d U . .
C16 C 1.2076(3) 0.38076(17) 0.26949(12) 0.0204(4) Uani 1 1 d U . .
H16 H 1.3080 0.4155 0.2767 0.025 Uiso 1 1 calc R . .
C18 C 1.0632(3) 0.23387(16) 0.28723(12) 0.0167(4) Uani 1 1 d U . .
C211 C 0.8810(3) 0.15436(17) 0.43916(13) 0.0220(4) Uani 1 1 d U . .
H21A H 0.9737 0.1081 0.4674 0.026 Uiso 1 1 calc R . .
H21B H 0.7591 0.1489 0.4625 0.026 Uiso 1 1 calc R . .
C3 C 0.1349(3) 0.18134(18) 0.09935(13) 0.0238(5) Uani 1 1 d U . .
H3 H 0.0211 0.1784 0.0766 0.029 Uiso 1 1 calc R . .
C4 C 0.2183(3) 0.26807(17) 0.08974(12) 0.0212(4) Uani 1 1 d U . .
C14 C 1.0388(4) 0.52623(17) 0.19890(13) 0.0246(5) Uani 1 1 d U . .
H14 H 1.1325 0.5654 0.2066 0.029 Uiso 1 1 calc R . .
C9 C 0.3878(3) 0.26917(16) 0.12483(12) 0.0182(4) Uani 1 1 d U . .
C214 C 0.8993(3) 0.41752(17) 0.42607(13) 0.0232(5) Uani 1 1 d U . .
H214 H 0.8552 0.4847 0.4133 0.028 Uiso 1 1 calc R . .
C213 C 0.6292(3) 0.34128(19) 0.38529(14) 0.0250(5) Uani 1 1 d U . .
H21C H 0.5512 0.4011 0.3977 0.038 Uiso 1 1 calc R . .
H21D H 0.5737 0.2837 0.4055 0.038 Uiso 1 1 calc R . .
H21E H 0.6405 0.3411 0.3319 0.038 Uiso 1 1 calc R . .
C1 C 0.3882(3) 0.10624(17) 0.17344(13) 0.0206(4) Uani 1 1 d U . .
H1 H 0.4457 0.0505 0.2024 0.025 Uiso 1 1 calc R . .
C15 C 1.0561(3) 0.42639(16) 0.22732(12) 0.0195(4) Uani 1 1 d U . .
C11 C 0.7572(3) 0.40999(16) 0.17227(12) 0.0181(4) Uani 1 1 d U . .
C10 C 0.9169(3) 0.36900(16) 0.21405(12) 0.0174(4) Uani 1 1 d U . .
C2 C 0.2182(3) 0.10137(18) 0.14161(13) 0.0228(5) Uani 1 1 d U . .
H2 H 0.1614 0.0433 0.1492 0.027 Uiso 1 1 calc R . .
C7 C 0.3961(3) 0.43724(18) 0.07879(13) 0.0238(5) Uani 1 1 d U . .
H7 H 0.4528 0.4955 0.0740 0.029 Uiso 1 1 calc R . .
C6 C 0.2305(3) 0.43477(19) 0.04187(13) 0.0268(5) Uani 1 1 d U . .
H6 H 0.1798 0.4915 0.0121 0.032 Uiso 1 1 calc R . .
C215 C 1.0626(3) 0.38052(18) 0.45783(13) 0.0243(5) Uani 1 1 d U . .
H215 H 1.1527 0.4188 0.4712 0.029 Uiso 1 1 calc R . .
C5 C 0.1405(3) 0.35397(19) 0.04729(13) 0.0245(5) Uani 1 1 d U . .
H5 H 0.0273 0.3553 0.0229 0.029 Uiso 1 1 calc R . .
C204 C 0.8122(3) -0.09490(18) 0.19906(15) 0.0271(5) Uani 1 1 d U . .
H204 H 0.8192 -0.1509 0.1721 0.032 Uiso 1 1 calc R . .
C205 C 0.7898(3) -0.00021(17) 0.17136(14) 0.0236(5) Uani 1 1 d U . .
H205 H 0.7784 0.0220 0.1209 0.028 Uiso 1 1 calc R . .
C12 C 0.7449(3) 0.50906(17) 0.14722(13) 0.0232(5) Uani 1 1 d U . .
H12 H 0.6394 0.5393 0.1208 0.028 Uiso 1 1 calc R . .
C201 C 0.8259(3) 0.02812(17) 0.36556(13) 0.0231(5) Uani 1 1 d U . .
H20A H 0.7072 0.0264 0.3923 0.028 Uiso 1 1 calc R . .
H20B H 0.9200 -0.0194 0.3921 0.028 Uiso 1 1 calc R . .
C13 C 0.8852(4) 0.56514(17) 0.16023(14) 0.0266(5) Uani 1 1 d U . .
H13 H 0.8728 0.6321 0.1416 0.032 Uiso 1 1 calc R . .
C8 C 0.4778(3) 0.35537(17) 0.12219(12) 0.0190(4) Uani 1 1 d U . .
C203 C 0.8522(4) -0.18119(18) 0.32640(17) 0.0361(6) Uani 1 1 d U . .
H20C H 0.9773 -0.1881 0.3455 0.054 Uiso 1 1 calc R . .
H20D H 0.8360 -0.2397 0.3021 0.054 Uiso 1 1 calc R . .
H20E H 0.7629 -0.1737 0.3669 0.054 Uiso 1 1 calc R . .
Cl30 Cl 0.53962(10) 0.60067(5) 0.28603(4) 0.03549(15) Uani 1 1 d . . .
Cl32 Cl 0.20989(10) 0.60164(5) 0.37646(4) 0.04016(16) Uani 1 1 d . . .
Cl31 Cl 0.53231(12) 0.67014(6) 0.43018(4) 0.04612(19) Uani 1 1 d . . .
Cl7A Cl 0.8062(10) 0.0937(3) -0.0323(3) 0.0525(15) Uani 0.473(10) 1 d PD A 1
Cl8A Cl 0.4483(4) 0.2040(5) -0.0595(2) 0.0775(17) Uani 0.473(10) 1 d PD A 1
Cl9A Cl 0.7729(6) 0.2884(3) -0.09992(17) 0.0558(11) Uani 0.473(10) 1 d PD A 1
Cl8B Cl 0.4844(9) 0.1241(13) -0.0400(4) 0.136(6) Uani 0.406(10) 1 d PD A 2
Cl7B Cl 0.8662(9) 0.1076(6) -0.0433(4) 0.058(2) Uani 0.406(10) 1 d PD A 2
Cl9B Cl 0.674(2) 0.2948(3) -0.0804(6) 0.129(4) Uani 0.406(10) 1 d PD A 2
Cl8C Cl 0.563(3) 0.0810(9) -0.0289(6) 0.130(10) Uani 0.131(5) 1 d PD A 3
Cl7C Cl 0.8719(18) 0.168(3) -0.0561(10) 0.215(19) Uani 0.131(5) 1 d PD A 3
Cl9C Cl 0.512(3) 0.2710(9) -0.0840(7) 0.098(7) Uani 0.131(5) 1 d PD A 3
C19 C 1.0579(3) 0.13295(16) 0.32549(12) 0.0181(4) Uani 1 1 d U . .
H19A H 1.0779 0.0836 0.2892 0.022 Uiso 1 1 calc R . .
H19B H 1.1582 0.1182 0.3615 0.022 Uiso 1 1 calc R . .
C301 C 0.4018(3) 0.66257(18) 0.35215(13) 0.0250(5) Uani 1 1 d . . .
H301 H 0.3570 0.7306 0.3307 0.030 Uiso 1 1 calc R . .
C401 C 0.6706(4) 0.1737(2) -0.08907(16) 0.0384(7) Uani 1 1 d D . .
H401 H 0.6692 0.1468 -0.1379 0.046 Uiso 1 1 calc R A 1
Cl1 Cl 0.30324(8) 0.88813(4) 0.26615(3) 0.01855(10) Uani 1 1 d . . .
O1 O 0.4025(3) 0.14094(14) 0.46987(13) 0.0362(5) Uani 1 1 d D . .
H101 H 0.308(3) 0.181(2) 0.4743(19) 0.043 Uiso 1 1 d D . .
H102 H 0.366(5) 0.0930(19) 0.4560(19) 0.043 Uiso 1 1 d D . .
O2 O 0.3782(4) -0.04051(18) 0.42057(13) 0.0452(5) Uani 1 1 d D . .
H201 H 0.365(5) -0.064(3) 0.3806(14) 0.054 Uiso 1 1 d D . .
H202 H 0.447(5) -0.083(2) 0.442(2) 0.054 Uiso 1 1 d D . .

loop_
_atom_site_aniso_label
_atom_site_aniso_U_11
_atom_site_aniso_U_22
_atom_site_aniso_U_33
_atom_site_aniso_U_23
_atom_site_aniso_U_13
_atom_site_aniso_U_12
Pd1 0.01582(8) 0.01577(8) 0.01522(8) -0.00093(6) -0.00293(6) -0.00075(6)
N2 0.0182(9) 0.0182(8) 0.0185(9) 0.0027(7) -0.0036(7) -0.0004(7)
N61 0.0211(9) 0.0225(9) 0.0169(9) -0.0021(7) -0.0015(7) -0.0011(7)
N4 0.0204(9) 0.0170(8) 0.0178(9) -0.0006(7) -0.0014(7) -0.0036(7)
N52 0.0184(9) 0.0185(9) 0.0219(9) -0.0026(7) -0.0052(7) -0.0013(7)
N1 0.0161(8) 0.0226(9) 0.0171(9) -0.0037(7) -0.0017(7) -0.0011(7)
N3 0.0167(8) 0.0167(8) 0.0156(8) -0.0019(7) -0.0008(7) -0.0013(7)
C17 0.0174(10) 0.0232(10) 0.0164(10) -0.0030(8) -0.0018(8) -0.0026(8)
C212 0.0226(10) 0.0209(10) 0.0138(10) -0.0011(8) -0.0003(8) -0.0004(8)
N51 0.0229(10) 0.0169(9) 0.0337(11) -0.0016(8) -0.0052(8) -0.0024(7)
C202 0.0180(10) 0.0166(10) 0.0277(12) -0.0016(8) -0.0034(9) -0.0025(8)
N62 0.0235(9) 0.0237(9) 0.0189(9) -0.0047(7) -0.0012(7) -0.0013(8)
C16 0.0209(10) 0.0235(10) 0.0182(10) -0.0038(8) 0.0000(8) -0.0064(8)
C18 0.0172(9) 0.0186(9) 0.0146(9) -0.0031(8) -0.0002(8) -0.0017(8)
C211 0.0253(11) 0.0223(10) 0.0180(10) 0.0006(8) -0.0012(9) -0.0031(9)
C3 0.0186(10) 0.0313(12) 0.0224(11) -0.0090(9) -0.0028(9) -0.0013(9)
C4 0.0198(10) 0.0270(11) 0.0162(10) -0.0049(9) -0.0021(8) 0.0018(9)
C14 0.0300(12) 0.0211(11) 0.0237(12) -0.0011(9) 0.0009(9) -0.0084(9)
C9 0.0180(10) 0.0218(10) 0.0143(9) -0.0027(8) -0.0008(8) 0.0002(8)
C214 0.0282(12) 0.0202(10) 0.0212(11) -0.0048(9) 0.0003(9) -0.0010(9)
C213 0.0206(11) 0.0299(12) 0.0241(12) -0.0028(10) -0.0031(9) -0.0009(9)
C1 0.0192(10) 0.0209(10) 0.0217(11) -0.0042(8) -0.0010(8) -0.0009(8)
C15 0.0226(11) 0.0201(10) 0.0159(10) -0.0023(8) 0.0013(8) -0.0030(8)
C11 0.0193(10) 0.0193(10) 0.0150(10) -0.0007(8) 0.0011(8) -0.0004(8)
C10 0.0201(10) 0.0174(9) 0.0142(9) -0.0019(8) 0.0007(8) -0.0004(8)
C2 0.0193(10) 0.0257(11) 0.0250(11) -0.0083(9) -0.0001(9) -0.0040(9)
C7 0.0222(11) 0.0261(11) 0.0213(11) 0.0033(9) -0.0011(9) -0.0006(9)
C6 0.0247(11) 0.0326(13) 0.0198(11) 0.0051(10) -0.0043(9) 0.0032(10)
C215 0.0271(12) 0.0242(11) 0.0225(11) -0.0065(9) -0.0013(9) -0.0040(9)
C5 0.0194(10) 0.0342(13) 0.0182(11) -0.0021(9) -0.0049(8) 0.0035(9)
C204 0.0245(12) 0.0214(11) 0.0364(14) -0.0092(10) -0.0041(10) -0.0020(9)
C205 0.0226(11) 0.0243(11) 0.0252(12) -0.0088(9) -0.0035(9) -0.0022(9)
C12 0.0273(12) 0.0192(10) 0.0218(11) 0.0006(9) -0.0028(9) 0.0007(9)
C201 0.0275(12) 0.0187(10) 0.0236(11) 0.0014(9) -0.0040(9) -0.0059(9)
C13 0.0364(13) 0.0168(10) 0.0260(12) -0.0001(9) -0.0006(10) -0.0027(9)
C8 0.0180(10) 0.0232(10) 0.0143(9) 0.0002(8) 0.0000(8) 0.0015(8)
C203 0.0429(16) 0.0169(11) 0.0477(17) 0.0045(11) -0.0041(13) -0.0052(11)
Cl30 0.0423(4) 0.0333(3) 0.0303(3) -0.0077(3) 0.0091(3) -0.0015(3)
Cl32 0.0340(3) 0.0378(4) 0.0490(4) 0.0006(3) 0.0070(3) -0.0106(3)
Cl31 0.0579(5) 0.0575(5) 0.0272(3) -0.0070(3) -0.0080(3) -0.0191(4)
Cl7A 0.102(4) 0.0252(9) 0.0278(12) 0.0010(8) -0.019(2) 0.0017(17)
Cl8A 0.0304(10) 0.158(5) 0.0521(17) -0.052(2) 0.0101(9) -0.0137(17)
Cl9A 0.092(2) 0.0325(14) 0.0488(13) 0.0036(9) -0.0120(13) -0.0331(15)
Cl8B 0.056(3) 0.310(16) 0.074(4) -0.112(7) 0.036(3) -0.091(6)
Cl7B 0.055(3) 0.075(4) 0.044(3) -0.036(3) -0.023(2) 0.021(3)
Cl9B 0.214(11) 0.0355(18) 0.129(6) -0.017(3) -0.081(7) 0.035(4)
Cl8C 0.31(3) 0.053(6) 0.028(4) 0.007(4) 0.022(9) -0.039(10)
Cl7C 0.072(10) 0.51(5) 0.116(15) -0.18(3) 0.044(9) -0.14(2)
Cl9C 0.146(15) 0.056(6) 0.072(7) -0.005(5) 0.017(8) 0.060(8)
C19 0.0171(10) 0.0186(10) 0.0182(10) -0.0012(8) -0.0032(8) -0.0010(8)
C301 0.0300(12) 0.0222(11) 0.0226(11) -0.0022(9) 0.0013(9) -0.0029(9)
C401 0.0406(16) 0.0451(16) 0.0302(14) -0.0159(12) -0.0023(12) 0.0013(13)
Cl1 0.0268(3) 0.0150(2) 0.0133(2) 0.00085(17) -0.00299(19) -0.00164(19)
O1 0.0284(10) 0.0246(9) 0.0540(13) -0.0038(9) -0.0003(9) 0.0024(8)
O2 0.0606(15) 0.0457(13) 0.0322(12) -0.0111(10) -0.0103(10) -0.0101(11)

loop_
_atom_type_symbol
_atom_type_description
_atom_type_scat_dispersion_real
_atom_type_scat_dispersion_imag
_atom_type_scat_source
C C 0.0033 0.0016 'International Tables Vol C Tables 4.2.6.8 and 6.1.1.4'
H H 0.0000 0.0000 'International Tables Vol C Tables 4.2.6.8 and 6.1.1.4'
N N 0.0061 0.0033 'International Tables Vol C Tables 4.2.6.8 and 6.1.1.4'
Cl Cl 0.1484 0.1585 'International Tables Vol C Tables 4.2.6.8 and 6.1.1.4'
Pd Pd -0.9988 1.0072 'International Tables Vol C Tables 4.2.6.8 and 6.1.1.4'
O O 0.0106 0.0060 'International Tables Vol C Tables 4.2.6.8 and 6.1.1.4'

loop_
_geom_angle_atom_site_label_1
_geom_angle_atom_site_label_2
_geom_angle_atom_site_label_3
_geom_angle
N2 Pd1 N1 82.67(8)
N2 Pd1 N3 81.90(8)
N1 Pd1 N3 164.28(7)
N2 Pd1 N52 168.18(8)
N1 Pd1 N52 90.79(8)
N3 Pd1 N52 104.93(7)
C11 N2 C8 129.17(19)
C11 N2 Pd1 115.73(14)
C8 N2 Pd1 114.21(15)
C212 N61 C214 107.04(19)
C212 N61 C213 126.7(2)
C214 N61 C213 126.3(2)
C201 N4 C211 108.41(18)
C201 N4 C19 112.02(17)
C211 N4 C19 111.78(18)
C202 N52 C205 105.96(19)
C202 N52 Pd1 134.35(16)
C205 N52 Pd1 118.75(16)
C1 N1 C9 120.06(19)
C1 N1 Pd1 128.40(16)
C9 N1 Pd1 111.45(15)
C18 N3 C10 119.20(19)
C18 N3 Pd1 130.08(15)
C10 N3 Pd1 110.71(14)
C16 C17 C18 120.1(2)
C16 C17 H17 119.9
C18 C17 H17 119.9
N62 C212 N61 111.5(2)
N62 C212 C211 124.8(2)
N61 C212 C211 123.7(2)
C202 N51 C204 107.9(2)
C202 N51 C203 126.0(2)
C204 N51 C203 126.1(2)
N52 C202 N51 110.3(2)
N52 C202 C201 126.6(2)
N51 C202 C201 123.0(2)
C212 N62 C215 105.1(2)
C17 C16 C15 119.8(2)
C17 C16 H16 120.1
C15 C16 H16 120.1
N3 C18 C17 121.5(2)
N3 C18 C19 118.57(19)
C17 C18 C19 119.96(19)
N4 C211 C212 112.12(19)
N4 C211 H21A 109.2
C212 C211 H21A 109.2
N4 C211 H21B 109.2
C212 C211 H21B 109.2
H21A C211 H21B 107.9
C2 C3 C4 119.9(2)
C2 C3 H3 120.0
C4 C3 H3 120.0
C3 C4 C9 118.1(2)
C3 C4 C5 123.4(2)
C9 C4 C5 118.6(2)
C13 C14 C15 118.9(2)
C13 C14 H14 120.6
C15 C14 H14 120.6
N1 C9 C4 120.4(2)
N1 C9 C8 117.21(19)
C4 C9 C8 122.4(2)
C215 C214 N61 106.0(2)
C215 C214 H214 127.0
N61 C214 H214 127.0
N61 C213 H21C 109.5
N61 C213 H21D 109.5
H21C C213 H21D 109.5
N61 C213 H21E 109.5
H21C C213 H21E 109.5
H21D C213 H21E 109.5
N1 C1 C2 122.1(2)
N1 C1 H1 118.9
C2 C1 H1 118.9
C16 C15 C10 117.6(2)
C16 C15 C14 122.8(2)
C10 C15 C14 119.6(2)
N2 C11 C12 129.3(2)
N2 C11 C10 113.82(19)
C12 C11 C10 116.9(2)
N3 C10 C15 121.4(2)
N3 C10 C11 117.4(2)
C15 C10 C11 121.2(2)
C3 C2 C1 119.3(2)
C3 C2 H2 120.4
C1 C2 H2 120.4
C8 C7 C6 121.0(2)
C8 C7 H7 119.5
C6 C7 H7 119.5
C5 C6 C7 122.5(2)
C5 C6 H6 118.8
C7 C6 H6 118.8
C214 C215 N62 110.3(2)
C214 C215 H215 124.8
N62 C215 H215 124.8
C6 C5 C4 119.1(2)
C6 C5 H5 120.5
C4 C5 H5 120.5
C205 C204 N51 106.7(2)
C205 C204 H204 126.6
N51 C204 H204 126.6
C204 C205 N52 109.1(2)
C204 C205 H205 125.4
N52 C205 H205 125.4
C11 C12 C13 121.4(2)
C11 C12 H12 119.3
C13 C12 H12 119.3
N4 C201 C202 110.52(19)
N4 C201 H20A 109.5
C202 C201 H20A 109.5
N4 C201 H20B 109.5
C202 C201 H20B 109.5
H20A C201 H20B 108.1
C14 C13 C12 122.0(2)
C14 C13 H13 119.0
C12 C13 H13 119.0
N2 C8 C7 129.7(2)
N2 C8 C9 113.85(19)
C7 C8 C9 116.4(2)
N51 C203 H20C 109.5
N51 C203 H20D 109.5
H20C C203 H20D 109.5
N51 C203 H20E 109.5
H20C C203 H20E 109.5
H20D C203 H20E 109.5
N4 C19 C18 110.75(17)
N4 C19 H19A 109.5
C18 C19 H19A 109.5
N4 C19 H19B 109.5
C18 C19 H19B 109.5
H19A C19 H19B 108.1
Cl31 C301 Cl32 110.25(14)
Cl31 C301 Cl30 110.10(14)
Cl32 C301 Cl30 110.32(13)
Cl31 C301 H301 108.7
Cl32 C301 H301 108.7
Cl30 C301 H301 108.7
Cl7C C401 Cl9C 122.2(10)
Cl7C C401 Cl7A 44.1(13)
Cl9C C401 Cl7A 138.6(5)
Cl7C C401 Cl9B 80.6(12)
Cl9C C401 Cl9B 44.8(8)
Cl7A C401 Cl9B 116.8(3)
Cl7C C401 Cl8A 136.6(6)
Cl9C C401 Cl8A 39.5(7)
Cl7A C401 Cl8A 116.0(3)
Cl9B C401 Cl8A 80.9(5)
Cl7C C401 Cl7B 28.8(12)
Cl9C C401 Cl7B 142.3(7)
Cl7A C401 Cl7B 17.4(3)
Cl9B C401 Cl7B 107.6(3)
Cl8A C401 Cl7B 131.3(3)
Cl7C C401 Cl8B 123.3(10)
Cl9C C401 Cl8B 76.7(8)
Cl7A C401 Cl8B 84.8(4)
Cl9B C401 Cl8B 113.7(4)
Cl8A C401 Cl8B 37.4(4)
Cl7B C401 Cl8B 102.1(4)
Cl7C C401 Cl9A 64.3(13)
Cl9C C401 Cl9A 68.4(8)
Cl7A C401 Cl9A 107.4(3)
Cl9B C401 Cl9A 25.7(5)
Cl8A C401 Cl9A 106.2(2)
Cl7B C401 Cl9A 93.1(3)
Cl8B C401 Cl9A 138.9(4)
Cl7C C401 Cl8C 103.6(10)
Cl9C C401 Cl8C 100.4(7)
Cl7A C401 Cl8C 61.3(7)
Cl9B C401 Cl8C 129.9(7)
Cl8A C401 Cl8C 61.9(7)
Cl7B C401 Cl8C 78.7(7)
Cl8B C401 Cl8C 24.9(7)
Cl9A C401 Cl8C 149.3(5)
Cl7C C401 H401 114.1
Cl9C C401 H401 111.1
Cl7A C401 H401 109.0
Cl9B C401 H401 122.3
Cl8A C401 H401 109.0
Cl7B C401 H401 105.8
Cl8B C401 H401 103.2
Cl9A C401 H401 109.0
Cl8C C401 H401 101.7
H101 O1 H102 105(3)
H201 O2 H202 103(4)

loop_
_geom_bond_atom_site_label_1
_geom_bond_atom_site_label_2
_geom_bond_distance
Pd1 N2 1.9647(18)
Pd1 N1 2.0104(19)
Pd1 N3 2.0511(18)
Pd1 N52 2.0693(19)
N2 C11 1.381(3)
N2 C8 1.387(3)
N61 C212 1.362(3)
N61 C214 1.371(3)
N61 C213 1.458(3)
N4 C201 1.460(3)
N4 C211 1.476(3)
N4 C19 1.477(3)
N52 C202 1.333(3)
N52 C205 1.391(3)
N1 C1 1.327(3)
N1 C9 1.377(3)
N3 C18 1.335(3)
N3 C10 1.386(3)
C17 C16 1.368(3)
C17 C18 1.407(3)
C17 H17 0.9500
C212 N62 1.323(3)
C212 C211 1.495(3)
N51 C202 1.348(3)
N51 C204 1.373(3)
N51 C203 1.462(3)
C202 C201 1.496(3)
N62 C215 1.380(3)
C16 C15 1.413(3)
C16 H16 0.9500
C18 C19 1.507(3)
C211 H21A 0.9900
C211 H21B 0.9900
C3 C2 1.371(3)
C3 C4 1.412(3)
C3 H3 0.9500
C4 C9 1.417(3)
C4 C5 1.418(3)
C14 C13 1.367(4)
C14 C15 1.419(3)
C14 H14 0.9500
C9 C8 1.433(3)
C214 C215 1.361(3)
C214 H214 0.9500
C213 H21C 0.9800
C213 H21D 0.9800
C213 H21E 0.9800
C1 C2 1.402(3)
C1 H1 0.9500
C15 C10 1.413(3)
C11 C12 1.395(3)
C11 C10 1.437(3)
C2 H2 0.9500
C7 C8 1.396(3)
C7 C6 1.411(3)
C7 H7 0.9500
C6 C5 1.366(4)
C6 H6 0.9500
C215 H215 0.9500
C5 H5 0.9500
C204 C205 1.349(3)
C204 H204 0.9500
C205 H205 0.9500
C12 C13 1.406(4)
C12 H12 0.9500
C201 H20A 0.9900
C201 H20B 0.9900
C13 H13 0.9500
C203 H20C 0.9800
C203 H20D 0.9800
C203 H20E 0.9800
Cl30 C301 1.765(2)
Cl32 C301 1.761(3)
Cl31 C301 1.760(3)
Cl7A C401 1.686(5)
Cl8A C401 1.714(4)
Cl9A C401 1.835(4)
Cl8B C401 1.792(7)
Cl7B C401 1.778(6)
Cl9B C401 1.699(6)
Cl8C C401 1.854(11)
Cl7C C401 1.600(12)
Cl9C C401 1.663(8)
C19 H19A 0.9900
C19 H19B 0.9900
C301 H301 1.0000
C401 H401 1.0000
O1 H101 0.834(18)
O1 H102 0.811(18)
O2 H201 0.838(18)
O2 H202 0.804(18)
